data_1515881
loop_
_publ_author_name
'Arai, Takayoshi'
'Matsumura, Eri'
'Masu, Hyuma'

_publ_section_title
;
 Bis(imidazolidine)pyridine-NiCl2 Catalyst for Nitro-Mannich Reaction of
 Isatin-Derived N-Boc Ketimines: Asymmetric Synthesis of Chiral
 3-Substituted 3-Amino-2-oxindoles.
;
_journal_issue 10
_journal_name_full 'Organic letters'
_journal_page_first 2768
_journal_page_last 2771
_journal_paper_doi 10.1021/ol501085y
_journal_volume 16
_journal_year 2014
_chemical_absolute_configuration ad
_chemical_formula_sum 'C17 H21 N3 O5'
_chemical_formula_weight 347.37
_chemical_name_common eri666re
_space_group_crystal_system monoclinic
_space_group_IT_number 4
_space_group_name_Hall 'P 2yb'
_space_group_name_H-M_alt 'P 1 21 1'
_symmetry_space_group_name_Hall 'P 2yb'
_symmetry_space_group_name_H-M 'P 1 21 1'
_atom_sites_solution_hydrogens geom
_cell_angle_alpha 90
_cell_angle_beta 101.5272(4)
_cell_angle_gamma 90
_cell_formula_units_Z 2
_cell_length_a 9.60310(10)
_cell_length_b 8.44780(10)
_cell_length_c 10.8364(2)
_cell_measurement_temperature 173
_cell_volume 861.37(2)
_computing_cell_refinement 'SAINT V8.34A (Bruker AXS Inc., 2013)'
_computing_data_collection 'APEX2 (Bruker AXS, 2006)'
_computing_data_reduction 'SAINT V8.34A (Bruker AXS Inc., 2013)'
_computing_molecular_graphics 'XSHEL (Bruker AXS,2002)'
_computing_publication_material 'XCIF (Bruker AXS, 2001)'
_computing_structure_refinement 'SHELXL-2013 (Sheldrick, 2013)'
_computing_structure_solution 'SHELXS-97 (Sheldrick, 1997)'
_diffrn_ambient_temperature 173
_diffrn_measured_fraction_theta_full 0.999
_diffrn_measured_fraction_theta_max 0.994
_diffrn_measurement_device_type 'Bruker APEXII Ultra CCD area detector'
_diffrn_measurement_method 'Phi and Omega scans'
_diffrn_radiation_monochromator 'Bruker Helios multilayer confocal mirror'
_diffrn_radiation_type CuK\a
_diffrn_radiation_wavelength 1.54178
_diffrn_reflns_av_R_equivalents 0.0131
_diffrn_reflns_av_unetI/netI 0.0134
_diffrn_reflns_limit_h_max 11
_diffrn_reflns_limit_h_min -11
_diffrn_reflns_limit_k_max 10
_diffrn_reflns_limit_k_min -10
_diffrn_reflns_limit_l_max 12
_diffrn_reflns_limit_l_min -13
_diffrn_reflns_number 11746
_diffrn_reflns_theta_full 67.679
_diffrn_reflns_theta_max 70.108
_diffrn_reflns_theta_min 4.16
_diffrn_source 'Bruker TXS fine-focus rotating anode'
_exptl_absorpt_coefficient_mu 0.831
_exptl_absorpt_correction_T_max 0.96
_exptl_absorpt_correction_T_min 0.85
_exptl_absorpt_correction_type empirical
_exptl_absorpt_process_details 'SADABS (Sheldrick 1996)'
_exptl_crystal_colour colourless
_exptl_crystal_density_diffrn 1.339
_exptl_crystal_density_method 'not measured'
_exptl_crystal_description plate
_exptl_crystal_F_000 368
_exptl_crystal_size_max 0.200
_exptl_crystal_size_mid 0.200
_exptl_crystal_size_min 0.050
_refine_diff_density_max 0.170
_refine_diff_density_min -0.146
_refine_ls_abs_structure_details
;
Flack x determined using 1434 quotients [(I+)-(I-)]/[(I+)+(I-)]
(Parsons and Flack (2004), Acta Cryst. A60, s61).
;
_refine_ls_abs_structure_Flack 0.03(2)
_refine_ls_extinction_method none
_refine_ls_goodness_of_fit_ref 1.036
_refine_ls_hydrogen_treatment constr
_refine_ls_matrix_type full
_refine_ls_number_parameters 229
_refine_ls_number_reflns 3197
_refine_ls_number_restraints 1
_refine_ls_restrained_S_all 1.036
_refine_ls_R_factor_all 0.0263
_refine_ls_R_factor_gt 0.0262
_refine_ls_shift/su_max 0.000
_refine_ls_shift/su_mean 0.000
_refine_ls_structure_factor_coef Fsqd
_refine_ls_weighting_details 'w=1/[\s^2^(Fo^2^)+(0.0436P)^2^+0.1406P] where P=(Fo^2^+2Fc^2^)/3'
_refine_ls_weighting_scheme calc
_refine_ls_wR_factor_gt 0.0697
_refine_ls_wR_factor_ref 0.0698
_reflns_number_gt 3172
_reflns_number_total 3197
_reflns_threshold_expression 'I > 2\s(I)'
_cod_data_source_file ol501085y_si_001.cif
_cod_data_source_block I
_cod_depositor_comments 'Adding full bibliography for 1515881.cif.'
_cod_database_code 1515881

loop_
_space_group_symop_operation_xyz
'x, y, z'
'-x, y+1/2, -z'

loop_
_atom_site_type_symbol
_atom_site_label
_atom_site_fract_x
_atom_site_fract_y
_atom_site_fract_z
_atom_site_U_iso_or_equiv
_atom_site_adp_type
_atom_site_calc_flag
_atom_site_refinement_flags_adp
_atom_site_refinement_flags_posn
_atom_site_occupancy
N N1 0.67700(15) 0.16460(18) 0.60619(14) 0.0249(3) Uani d . . 1
N N2 1.04042(16) 0.21081(18) 0.77439(14) 0.0295(3) Uani d . . 1
O O1 0.81953(14) -0.01159(16) 0.52614(13) 0.0309(3) Uani d . . 1
O O2 0.94152(14) 0.13749(19) 0.80260(13) 0.0371(3) Uani d . . 1
O O3 1.14221(17) 0.2610(2) 0.84931(14) 0.0474(4) Uani d . . 1
N N3 0.91164(15) 0.30669(19) 0.43634(14) 0.0270(3) Uani d . . 1
H H21 0.9971 0.3344 0.4266 0.032 Uiso calc U R 1
O O4 0.68572(13) 0.25430(19) 0.33626(13) 0.0371(3) Uani d . . 1
O O5 0.85259(13) 0.34754(17) 0.23155(11) 0.0323(3) Uani d . . 1
C C1 0.79186(18) 0.1203(2) 0.56012(16) 0.0244(4) Uani d . . 1
C C2 0.88893(17) 0.2700(2) 0.56235(16) 0.0237(4) Uani d . . 1
C C3 0.80905(17) 0.3934(2) 0.62198(16) 0.0242(4) Uani d . . 1
C C4 0.84045(19) 0.5474(2) 0.65955(17) 0.0284(4) Uani d . . 1
H H1 0.9263 0.596 0.6485 0.034 Uiso calc U R 1
C C5 0.7420(2) 0.6301(2) 0.71458(18) 0.0331(4) Uani d . . 1
H H2 0.7612 0.7364 0.7411 0.04 Uiso calc U R 1
C C6 0.6168(2) 0.5588(2) 0.73096(17) 0.0309(4) Uani d . . 1
H H3 0.5507 0.6186 0.7664 0.037 Uiso calc U R 1
C C7 0.58540(18) 0.4009(2) 0.69648(16) 0.0265(4) Uani d . . 1
C C8 0.68539(17) 0.3238(2) 0.64342(15) 0.0233(3) Uani d . . 1
C C9 0.45451(19) 0.3111(3) 0.71279(18) 0.0330(4) Uani d . . 1
H H4 0.3709 0.3821 0.6947 0.04 Uiso calc U R 1
H H5 0.4662 0.2747 0.8011 0.04 Uiso calc U R 1
C C10 0.42916(19) 0.1677(3) 0.62423(19) 0.0333(4) Uani d . . 1
H H6 0.3523 0.1021 0.6462 0.04 Uiso calc U R 1
H H7 0.3968 0.2056 0.5367 0.04 Uiso calc U R 1
C C11 0.56120(19) 0.0651(2) 0.63032(18) 0.0302(4) Uani d . . 1
H H9 0.5881 0.0156 0.7145 0.036 Uiso calc U R 1
H H8 0.5414 -0.0202 0.5665 0.036 Uiso calc U R 1
C C12 1.03896(17) 0.2359(2) 0.63819(17) 0.0274(4) Uani d . . 1
H H10 1.077 0.1403 0.6036 0.033 Uiso calc U R 1
H H11 1.102 0.3258 0.6287 0.033 Uiso calc U R 1
C C13 0.80418(18) 0.2993(2) 0.33335(16) 0.0271(4) Uani d . . 1
C C14 0.7666(2) 0.3190(2) 0.10269(16) 0.0324(4) Uani d . . 1
C C15 0.6301(2) 0.4141(3) 0.0839(2) 0.0447(5) Uani d . . 1
H H12 0.5696 0.3732 0.1396 0.067 Uiso calc U R 1
H H13 0.5799 0.4049 -0.004 0.067 Uiso calc U R 1
H H14 0.6525 0.5255 0.1038 0.067 Uiso calc U R 1
C C16 0.7409(3) 0.1425(3) 0.0839(2) 0.0489(5) Uani d . . 1
H H15 0.8321 0.0864 0.1018 0.073 Uiso calc U R 1
H H17 0.6932 0.1221 -0.0033 0.073 Uiso calc U R 1
H H16 0.6809 0.1049 0.1412 0.073 Uiso calc U R 1
C C17 0.8634(2) 0.3792(3) 0.01836(19) 0.0414(5) Uani d . . 1
H H18 0.8768 0.4936 0.0301 0.062 Uiso calc U R 1
H H19 0.8203 0.3571 -0.0698 0.062 Uiso calc U R 1
H H20 0.9556 0.3259 0.0402 0.062 Uiso calc U R 1

loop_
_atom_site_aniso_label
_atom_site_aniso_U_11
_atom_site_aniso_U_22
_atom_site_aniso_U_33
_atom_site_aniso_U_12
_atom_site_aniso_U_13
_atom_site_aniso_U_23
N1 0.0213(7) 0.0269(7) 0.0273(7) -0.0015(6) 0.0069(5) -0.0017(6)
N2 0.0293(8) 0.0268(8) 0.0312(8) 0.0047(6) 0.0031(6) 0.0008(6)
O1 0.0282(6) 0.0279(7) 0.0377(7) 0.0007(5) 0.0093(5) -0.0064(5)
O2 0.0328(7) 0.0448(8) 0.0352(7) 0.0028(6) 0.0103(6) 0.0089(6)
O3 0.0488(8) 0.0509(10) 0.0361(8) -0.0120(8) -0.0071(7) 0.0013(7)
N3 0.0209(6) 0.0344(8) 0.0271(7) -0.0030(6) 0.0079(5) 0.0004(6)
O4 0.0260(6) 0.0520(9) 0.0326(7) -0.0088(6) 0.0036(5) 0.0039(6)
O5 0.0303(7) 0.0421(8) 0.0244(6) -0.0068(5) 0.0054(5) 0.0007(6)
C1 0.0224(8) 0.0274(9) 0.0235(8) 0.0009(7) 0.0045(6) -0.0010(7)
C2 0.0203(7) 0.0257(9) 0.0251(8) -0.0002(7) 0.0044(6) 0.0005(6)
C3 0.0219(8) 0.0274(9) 0.0230(8) 0.0031(7) 0.0035(6) 0.0032(7)
C4 0.0278(9) 0.0262(9) 0.0305(9) -0.0012(7) 0.0045(7) 0.0030(7)
C5 0.0409(10) 0.0229(8) 0.0342(10) 0.0028(8) 0.0043(8) -0.0012(7)
C6 0.0316(9) 0.0314(9) 0.0300(9) 0.0110(8) 0.0068(7) -0.0011(8)
C7 0.0220(8) 0.0344(10) 0.0228(8) 0.0056(7) 0.0035(6) 0.0004(7)
C8 0.0214(8) 0.0250(8) 0.0223(7) 0.0007(6) 0.0019(6) 0.0017(7)
C9 0.0237(8) 0.0422(11) 0.0345(9) 0.0017(8) 0.0093(7) -0.0040(9)
C10 0.0224(8) 0.0422(11) 0.0360(9) -0.0065(8) 0.0071(7) -0.0013(8)
C11 0.0265(9) 0.0305(9) 0.0352(9) -0.0069(8) 0.0101(7) -0.0029(8)
C12 0.0204(8) 0.0306(9) 0.0313(9) 0.0015(7) 0.0054(7) 0.0011(7)
C13 0.0273(8) 0.0276(9) 0.0270(8) -0.0001(7) 0.0069(6) -0.0005(7)
C14 0.0370(10) 0.0351(10) 0.0234(8) -0.0031(8) 0.0022(7) -0.0034(8)
C15 0.0434(11) 0.0563(14) 0.0317(10) 0.0070(10) 0.0013(9) 0.0000(10)
C16 0.0641(15) 0.0389(12) 0.0434(12) -0.0058(11) 0.0101(11) -0.0079(10)
C17 0.0506(12) 0.0477(12) 0.0265(9) -0.0036(10) 0.0093(8) -0.0035(8)

loop_
_atom_type_symbol
_atom_type_description
_atom_type_scat_dispersion_real
_atom_type_scat_dispersion_imag
_atom_type_scat_source
C C 0.0181 0.0091 'International Tables Vol C Tables 4.2.6.8 and 6.1.1.4'
H H 0.0000 0.0000 'International Tables Vol C Tables 4.2.6.8 and 6.1.1.4'
N N 0.0311 0.0180 'International Tables Vol C Tables 4.2.6.8 and 6.1.1.4'
O O 0.0492 0.0322 'International Tables Vol C Tables 4.2.6.8 and 6.1.1.4'

loop_
_geom_angle_atom_site_label_1
_geom_angle_atom_site_label_2
_geom_angle_atom_site_label_3
_geom_angle
C1 N1 C8 111.59(14)
C1 N1 C11 127.90(16)
C8 N1 C11 120.21(14)
O3 N2 O2 124.82(16)
O3 N2 C12 117.37(16)
O2 N2 C12 117.78(15)
C13 N3 C2 121.80(13)
C13 N3 H21 119.1
C2 N3 H21 119.1
C13 O5 C14 120.10(14)
O1 C1 N1 127.45(17)
O1 C1 C2 125.23(16)
N1 C1 C2 107.29(14)
N3 C2 C3 115.91(14)
N3 C2 C12 103.95(13)
C3 C2 C12 113.70(14)
N3 C2 C1 110.88(14)
C3 C2 C1 102.21(13)
C12 C2 C1 110.34(14)
C4 C3 C8 119.70(16)
C4 C3 C2 132.56(16)
C8 C3 C2 107.67(15)
C3 C4 C5 118.02(17)
C3 C4 H1 121.0
C5 C4 H1 121.0
C6 C5 C4 120.94(18)
C6 C5 H2 119.5
C4 C5 H2 119.5
C5 C6 C7 121.63(17)
C5 C6 H3 119.2
C7 C6 H3 119.2
C8 C7 C6 115.52(17)
C8 C7 C9 118.50(17)
C6 C7 C9 125.98(17)
C7 C8 C3 124.13(17)
C7 C8 N1 124.71(16)
C3 C8 N1 111.16(15)
C7 C9 C10 110.83(15)
C7 C9 H4 109.5
C10 C9 H4 109.5
C7 C9 H5 109.5
C10 C9 H5 109.5
H4 C9 H5 108.1
C11 C10 C9 113.25(15)
C11 C10 H6 108.9
C9 C10 H6 108.9
C11 C10 H7 108.9
C9 C10 H7 108.9
H6 C10 H7 107.7
N1 C11 C10 108.74(16)
N1 C11 H9 109.9
C10 C11 H9 109.9
N1 C11 H8 109.9
C10 C11 H8 109.9
H9 C11 H8 108.3
N2 C12 C2 112.28(14)
N2 C12 H10 109.1
C2 C12 H10 109.1
N2 C12 H11 109.1
C2 C12 H11 109.1
H10 C12 H11 107.9
O4 C13 O5 126.90(16)
O4 C13 N3 123.89(16)
O5 C13 N3 109.21(14)
O5 C14 C17 102.62(15)
O5 C14 C15 110.00(15)
C17 C14 C15 111.02(18)
O5 C14 C16 109.19(16)
C17 C14 C16 110.59(18)
C15 C14 C16 112.9(2)
C14 C15 H12 109.5
C14 C15 H13 109.5
H12 C15 H13 109.5
C14 C15 H14 109.5
H12 C15 H14 109.5
H13 C15 H14 109.5
C14 C16 H15 109.5
C14 C16 H17 109.5
H15 C16 H17 109.5
C14 C16 H16 109.5
H15 C16 H16 109.5
H17 C16 H16 109.5
C14 C17 H18 109.5
C14 C17 H19 109.5
H18 C17 H19 109.5
C14 C17 H20 109.5
H18 C17 H20 109.5
H19 C17 H20 109.5

loop_
_geom_bond_atom_site_label_1
_geom_bond_atom_site_label_2
_geom_bond_distance
N1 C1 1.351(2)
N1 C8 1.401(2)
N1 C11 1.459(2)
N2 O3 1.215(2)
N2 O2 1.223(2)
N2 C12 1.488(2)
O1 C1 1.219(2)
N3 C13 1.362(2)
N3 C2 1.458(2)
N3 H21 0.88
O4 C13 1.206(2)
O5 C13 1.343(2)
O5 C14 1.493(2)
C1 C2 1.569(2)
C2 C3 1.513(2)
C2 C12 1.537(2)
C3 C4 1.378(3)
C3 C8 1.386(2)
C4 C5 1.401(3)
C4 H1 0.95
C5 C6 1.387(3)
C5 H2 0.95
C6 C7 1.402(3)
C6 H3 0.95
C7 C8 1.378(2)
C7 C9 1.509(3)
C9 C10 1.534(3)
C9 H4 0.99
C9 H5 0.99
C10 C11 1.527(3)
C10 H6 0.99
C10 H7 0.99
C11 H9 0.99
C11 H8 0.99
C12 H10 0.99
C12 H11 0.99
C14 C17 1.516(3)
C14 C15 1.516(3)
C14 C16 1.518(3)
C15 H12 0.98
C15 H13 0.98
C15 H14 0.98
C16 H15 0.98
C16 H17 0.98
C16 H16 0.98
C17 H18 0.98
C17 H19 0.98
C17 H20 0.98

loop_
_geom_torsion_atom_site_label_1
_geom_torsion_atom_site_label_2
_geom_torsion_atom_site_label_3
_geom_torsion_atom_site_label_4
_geom_torsion
C8 N1 C1 O1 175.99(17)
C11 N1 C1 O1 2.2(3)
C8 N1 C1 C2 -1.97(18)
C11 N1 C1 C2 -175.72(16)
C13 N3 C2 C3 -73.7(2)
C13 N3 C2 C12 160.75(16)
C13 N3 C2 C1 42.2(2)
O1 C1 C2 N3 60.4(2)
N1 C1 C2 N3 -121.56(15)
O1 C1 C2 C3 -175.45(16)
N1 C1 C2 C3 2.57(17)
O1 C1 C2 C12 -54.2(2)
N1 C1 C2 C12 123.83(15)
N3 C2 C3 C4 -64.6(2)
C12 C2 C3 C4 55.8(3)
C1 C2 C3 C4 174.70(18)
N3 C2 C3 C8 118.42(15)
C12 C2 C3 C8 -121.19(15)
C1 C2 C3 C8 -2.28(17)
C8 C3 C4 C5 -2.3(2)
C2 C3 C4 C5 -178.98(17)
C3 C4 C5 C6 0.1(3)
C4 C5 C6 C7 1.7(3)
C5 C6 C7 C8 -1.3(3)
C5 C6 C7 C9 178.53(18)
C6 C7 C8 C3 -1.0(2)
C9 C7 C8 C3 179.20(16)
C6 C7 C8 N1 177.84(16)
C9 C7 C8 N1 -2.0(2)
C4 C3 C8 C7 2.8(3)
C2 C3 C8 C7 -179.74(15)
C4 C3 C8 N1 -176.14(15)
C2 C3 C8 N1 1.30(18)
C1 N1 C8 C7 -178.47(16)
C11 N1 C8 C7 -4.2(2)
C1 N1 C8 C3 0.48(19)
C11 N1 C8 C3 174.77(15)
C8 C7 C9 C10 -20.8(2)
C6 C7 C9 C10 159.36(18)
C7 C9 C10 C11 49.9(2)
C1 N1 C11 C10 -154.83(17)
C8 N1 C11 C10 31.9(2)
C9 C10 C11 N1 -54.9(2)
O3 N2 C12 C2 -143.46(17)
O2 N2 C12 C2 38.6(2)
N3 C2 C12 N2 174.39(14)
C3 C2 C12 N2 47.5(2)
C1 C2 C12 N2 -66.68(19)
C14 O5 C13 O4 -12.4(3)
C14 O5 C13 N3 166.95(15)
C2 N3 C13 O4 -4.2(3)
C2 N3 C13 O5 176.43(15)
C13 O5 C14 C17 -175.89(17)
C13 O5 C14 C15 65.9(2)
C13 O5 C14 C16 -58.5(2)
